data_4132801
loop_
_publ_author_name
'Panda, Santanu'
'Ready, Joseph M.'

_publ_section_title
;
 Tandem Allylation/1,2-Boronate Rearrangement for the Asymmetric Synthesis
 of Indolines with Adjacent Quaternary Stereocenters.
;
_journal_issue 41
_journal_name_full 'Journal of the American Chemical Society'
_journal_page_first 13242
_journal_page_last 13252
_journal_paper_doi 10.1021/jacs.8b06629
_journal_volume 140
_journal_year 2018
_chemical_formula_moiety 'C22 H24 N2'
_chemical_formula_sum 'C22 H24 N2'
_chemical_formula_weight 316.43
_space_group_crystal_system monoclinic
_space_group_IT_number 15
_space_group_name_Hall '-C 2yc'
_space_group_name_H-M_alt 'C 1 2/c 1'
_atom_sites_solution_hydrogens mixed
_audit_creation_method SHELXL-2016/6
_cell_angle_alpha 90
_cell_angle_beta 99.750(4)
_cell_angle_gamma 90
_cell_formula_units_Z 8
_cell_length_a 15.0877(18)
_cell_length_b 11.8705(11)
_cell_length_c 19.9549(18)
_cell_measurement_reflns_used 13820
_cell_measurement_temperature 100(2)
_cell_measurement_theta_max 27.5
_cell_measurement_theta_min 3.08
_cell_volume 3522.3(6)
_computing_cell_refinement 'CrystalClear (Rigaku Inc., 2008)'
_computing_data_collection 'CrystalClear (Rigaku Inc., 2008)'
_computing_data_reduction 'CrystalClear (Rigaku Inc., 2008)'
_computing_molecular_graphics 'XP SHELXTL/PC, Siemens Analytical'
_computing_publication_material 'XP SHELXTL/PC, Siemens Analytical'
_computing_structure_refinement 'SHELXL-2016/6 (Sheldrick, 2015)'
_computing_structure_solution
;

Sheldrick. G. M.  (2015) SHELXT. Acta Cryst. A71, 3-8.

;
_diffrn_ambient_temperature 100(2)
_diffrn_measured_fraction_theta_full 0.998
_diffrn_measured_fraction_theta_max 0.998
_diffrn_measurement_device_type 'Rigaku AFC-12 with Saturn 724+ CCD'
_diffrn_measurement_method \w-scans
_diffrn_radiation_type MoK\a
_diffrn_radiation_wavelength 0.71073
_diffrn_reflns_av_R_equivalents 0.0390
_diffrn_reflns_av_unetI/netI 0.0228
_diffrn_reflns_Laue_measured_fraction_full 0.998
_diffrn_reflns_Laue_measured_fraction_max 0.998
_diffrn_reflns_limit_h_max 19
_diffrn_reflns_limit_h_min -19
_diffrn_reflns_limit_k_max 15
_diffrn_reflns_limit_k_min -15
_diffrn_reflns_limit_l_max 25
_diffrn_reflns_limit_l_min -25
_diffrn_reflns_number 33227
_diffrn_reflns_point_group_measured_fraction_full 0.998
_diffrn_reflns_point_group_measured_fraction_max 0.998
_diffrn_reflns_theta_full 25.242
_diffrn_reflns_theta_max 27.539
_diffrn_reflns_theta_min 3.143
_diffrn_source 'sealed fine focus tube'
_exptl_absorpt_coefficient_mu 0.070
_exptl_absorpt_correction_T_max 1.00
_exptl_absorpt_correction_T_min 0.868
_exptl_absorpt_correction_type multi-scan
_exptl_absorpt_process_details
;
Abscor. T. Higashi (2001).  The Rigaku Corporation, Tokyo, Japan.
;
_exptl_crystal_colour colorless
_exptl_crystal_density_diffrn 1.193
_exptl_crystal_description prism
_exptl_crystal_F_000 1360
_exptl_crystal_size_max 0.230
_exptl_crystal_size_mid 0.190
_exptl_crystal_size_min 0.130
_refine_diff_density_max 0.310
_refine_diff_density_min -0.206
_refine_diff_density_rms 0.039
_refine_ls_extinction_method none
_refine_ls_goodness_of_fit_ref 1.063
_refine_ls_hydrogen_treatment mixed
_refine_ls_matrix_type full
_refine_ls_number_parameters 227
_refine_ls_number_reflns 4066
_refine_ls_number_restraints 144
_refine_ls_restrained_S_all 1.047
_refine_ls_R_factor_all 0.0482
_refine_ls_R_factor_gt 0.0406
_refine_ls_shift/su_max 0.001
_refine_ls_shift/su_mean 0.000
_refine_ls_structure_factor_coef Fsqd
_refine_ls_weighting_details 'w=1/[\s^2^(Fo^2^)+(0.0465P)^2^+2.4397P] where P=(Fo^2^+2Fc^2^)/3'
_refine_ls_weighting_scheme calc
_refine_ls_wR_factor_gt 0.0979
_refine_ls_wR_factor_ref 0.1018
_reflns_Friedel_coverage 0.000
_reflns_number_gt 3498
_reflns_number_total 4066
_reflns_threshold_expression 'I > 2\s(I)'
_cod_data_source_file ja8b06629_si_008.cif
_cod_data_source_block shelx
_cod_original_sg_symbol_H-M 'C 2/c'
_cod_database_code 4132801
_shelx_shelxl_version_number 2016/6
_shelx_space_group_comment
;
The symmetry employed for this shelxl refinement is uniquely defined
by the following loop, which should always be used as a source of
symmetry information in preference to the above space-group names.
They are only intended as comments.
;
_shelx_estimated_absorpt_t_min 0.984
_shelx_estimated_absorpt_t_max 0.991

loop_
_space_group_symop_operation_xyz
'x, y, z'
'-x, y, -z+1/2'
'x+1/2, y+1/2, z'
'-x+1/2, y+1/2, -z+1/2'
'-x, -y, -z'
'x, -y, z-1/2'
'-x+1/2, -y+1/2, -z'
'x+1/2, -y+1/2, z-1/2'

loop_
_atom_site_label
_atom_site_type_symbol
_atom_site_fract_x
_atom_site_fract_y
_atom_site_fract_z
_atom_site_U_iso_or_equiv
_atom_site_adp_type
_atom_site_occupancy
_atom_site_site_symmetry_order
_atom_site_calc_flag
_atom_site_refinement_flags_posn
_atom_site_refinement_flags_adp
C1 C 0.69550(7) 0.46939(9) 0.13195(5) 0.0138(2) Uani 1 1 d . U
C2 C 0.80129(7) 0.45508(9) 0.15157(5) 0.0148(2) Uani 1 1 d . U
C3 C 0.81020(8) 0.32906(9) 0.14190(6) 0.0175(2) Uani 1 1 d . U
C4 C 0.87752(8) 0.25456(11) 0.16760(6) 0.0241(3) Uani 1 1 d . U
H4 H 0.929481 0.280037 0.197432 0.029 Uiso 1 1 calc R U
C5 C 0.86828(10) 0.14081(11) 0.14913(7) 0.0302(3) Uani 1 1 d . U
H5 H 0.913776 0.088321 0.166880 0.036 Uiso 1 1 calc R U
C6 C 0.79286(10) 0.10503(10) 0.10503(7) 0.0299(3) Uani 1 1 d . U
H6 H 0.787274 0.027611 0.092987 0.036 Uiso 1 1 calc R U
C7 C 0.72477(9) 0.17945(10) 0.07774(6) 0.0242(3) Uani 1 1 d . U
H7 H 0.673653 0.154209 0.046908 0.029 Uiso 1 1 calc R U
C8 C 0.73420(8) 0.29199(9) 0.09719(6) 0.0177(2) Uani 1 1 d . U
C9 C 0.58146(8) 0.35609(11) 0.04948(6) 0.0214(2) Uani 1 1 d . U
H9A H 0.579776 0.322557 0.004408 0.032 Uiso 1 1 calc R U
H9B H 0.546649 0.426190 0.045132 0.032 Uiso 1 1 calc R U
H9C H 0.555498 0.303307 0.078587 0.032 Uiso 1 1 calc R U
C10 C 0.64497(7) 0.44787(9) 0.19244(5) 0.0160(2) Uani 1 1 d . U
H10A H 0.666586 0.503399 0.228536 0.019 Uiso 1 1 calc R U
H10B H 0.580241 0.462787 0.176684 0.019 Uiso 1 1 calc R U
C11 C 0.65433(8) 0.32974(10) 0.22425(6) 0.0183(2) Uani 1 1 d . U
H11A H 0.626490 0.273352 0.190593 0.022 Uiso 1 1 calc R U
H11B H 0.718769 0.310633 0.237650 0.022 Uiso 1 1 calc R U
C12 C 0.60986(8) 0.32698(10) 0.28425(6) 0.0195(2) Uani 1 1 d . U
C13 C 0.66870(7) 0.58589(9) 0.10297(5) 0.0139(2) Uani 1 1 d . U
C14 C 0.65523(7) 0.60631(10) 0.03301(5) 0.0167(2) Uani 1 1 d . U
H14 H 0.660127 0.545645 0.002801 0.020 Uiso 1 1 calc R U
C15 C 0.63491(7) 0.71305(10) 0.00669(6) 0.0189(2) Uani 1 1 d . U
H15 H 0.626824 0.724992 -0.041034 0.023 Uiso 1 1 calc R U
C16 C 0.62635(8) 0.80232(10) 0.04978(6) 0.0206(2) Uani 1 1 d . U
H16 H 0.612324 0.875592 0.031941 0.025 Uiso 1 1 calc R U
C17 C 0.63851(8) 0.78344(10) 0.11935(6) 0.0222(3) Uani 1 1 d . U
H17 H 0.632220 0.844148 0.149210 0.027 Uiso 1 1 calc R U
C18 C 0.65973(8) 0.67699(10) 0.14573(6) 0.0184(2) Uani 1 1 d . U
H18 H 0.668303 0.665739 0.193529 0.022 Uiso 1 1 calc R U
C19 C 0.84801(7) 0.51610(10) 0.09775(6) 0.0168(2) Uani 1 1 d . U
H19A H 0.815942 0.496313 0.051788 0.020 Uiso 1 1 calc R U
H19B H 0.842281 0.598479 0.103476 0.020 Uiso 1 1 calc R U
C20 C 0.94563(8) 0.48755(10) 0.10206(6) 0.0203(2) Uani 1 1 d . U
H20 H 0.960683 0.413025 0.090757 0.024 Uiso 1 1 calc R U
C21 C 1.01178(8) 0.55935(11) 0.12054(7) 0.0253(3) Uani 1 1 d . U
C22 C 0.84057(8) 0.49935(10) 0.22215(6) 0.0199(2) Uani 1 1 d . U
H22A H 0.813450 0.458974 0.256442 0.030 Uiso 1 1 calc R U
H22B H 0.827689 0.580027 0.224597 0.030 Uiso 1 1 calc R U
H22C H 0.905789 0.487497 0.230726 0.030 Uiso 1 1 calc R U
N1 N 0.67420(6) 0.38017(8) 0.07966(5) 0.0160(2) Uani 1 1 d . U
N2 N 0.57561(8) 0.32817(10) 0.33098(5) 0.0280(3) Uani 1 1 d . U
H21A H 0.9989(10) 0.6362(13) 0.1332(8) 0.030(4) Uiso 1 1 d . .
H21B H 1.0751(10) 0.5395(12) 0.1225(7) 0.027(4) Uiso 1 1 d . .

loop_
_atom_site_aniso_label
_atom_site_aniso_U_11
_atom_site_aniso_U_22
_atom_site_aniso_U_33
_atom_site_aniso_U_23
_atom_site_aniso_U_13
_atom_site_aniso_U_12
C1 0.0144(5) 0.0148(5) 0.0122(5) -0.0003(4) 0.0023(4) -0.0016(4)
C2 0.0139(5) 0.0159(5) 0.0146(5) 0.0021(4) 0.0023(4) 0.0003(4)
C3 0.0194(5) 0.0169(5) 0.0185(5) 0.0030(4) 0.0095(4) 0.0010(4)
C4 0.0229(6) 0.0240(6) 0.0275(6) 0.0073(5) 0.0105(5) 0.0044(5)
C5 0.0374(7) 0.0228(6) 0.0359(7) 0.0090(5) 0.0216(6) 0.0122(5)
C6 0.0483(8) 0.0158(6) 0.0321(7) -0.0003(5) 0.0256(6) 0.0024(5)
C7 0.0352(7) 0.0193(6) 0.0216(6) -0.0033(5) 0.0150(5) -0.0044(5)
C8 0.0230(6) 0.0167(5) 0.0160(5) 0.0014(4) 0.0107(4) -0.0003(4)
C9 0.0208(6) 0.0245(6) 0.0181(5) -0.0015(5) 0.0014(4) -0.0076(5)
C10 0.0169(5) 0.0171(5) 0.0147(5) 0.0013(4) 0.0043(4) 0.0003(4)
C11 0.0201(5) 0.0185(6) 0.0177(5) 0.0024(4) 0.0075(4) -0.0002(4)
C12 0.0192(5) 0.0193(6) 0.0198(6) 0.0053(4) 0.0033(4) 0.0009(4)
C13 0.0109(5) 0.0163(5) 0.0146(5) 0.0014(4) 0.0021(4) -0.0009(4)
C14 0.0156(5) 0.0204(6) 0.0143(5) -0.0004(4) 0.0031(4) -0.0008(4)
C15 0.0167(5) 0.0254(6) 0.0142(5) 0.0052(4) 0.0012(4) -0.0009(4)
C16 0.0209(6) 0.0183(6) 0.0219(6) 0.0063(4) 0.0018(4) 0.0030(4)
C17 0.0290(6) 0.0177(6) 0.0194(6) -0.0017(5) 0.0025(5) 0.0032(5)
C18 0.0215(5) 0.0199(6) 0.0133(5) 0.0013(4) 0.0014(4) 0.0018(4)
C19 0.0155(5) 0.0176(5) 0.0177(5) 0.0029(4) 0.0036(4) -0.0012(4)
C20 0.0182(5) 0.0196(6) 0.0242(6) 0.0052(5) 0.0071(4) 0.0021(4)
C21 0.0171(6) 0.0246(7) 0.0344(7) 0.0083(5) 0.0050(5) 0.0013(5)
C22 0.0181(5) 0.0236(6) 0.0168(5) 0.0023(5) -0.0005(4) -0.0018(4)
N1 0.0174(5) 0.0155(5) 0.0149(4) -0.0023(4) 0.0026(4) -0.0026(4)
N2 0.0299(6) 0.0350(6) 0.0211(5) 0.0091(5) 0.0095(4) 0.0049(5)

loop_
_atom_type_symbol
_atom_type_description
_atom_type_scat_dispersion_real
_atom_type_scat_dispersion_imag
_atom_type_scat_source
C C 0.0033 0.0016 'International Tables Vol C Tables 4.2.6.8 and 6.1.1.4'
H H 0.0000 0.0000 'International Tables Vol C Tables 4.2.6.8 and 6.1.1.4'
N N 0.0061 0.0033 'International Tables Vol C Tables 4.2.6.8 and 6.1.1.4'

loop_
_geom_angle_atom_site_label_1
_geom_angle_atom_site_label_2
_geom_angle_atom_site_label_3
_geom_angle
N1 C1 C13 111.61(8)
N1 C1 C10 110.66(8)
C13 C1 C10 108.05(8)
N1 C1 C2 100.72(8)
C13 C1 C2 112.40(8)
C10 C1 C2 113.33(8)
C3 C2 C22 115.34(9)
C3 C2 C19 108.08(9)
C22 C2 C19 109.00(9)
C3 C2 C1 100.44(8)
C22 C2 C1 114.08(9)
C19 C2 C1 109.49(8)
C4 C3 C8 120.53(11)
C4 C3 C2 131.36(11)
C8 C3 C2 108.09(10)
C3 C4 C5 119.11(12)
C3 C4 H4 120.4
C5 C4 H4 120.4
C6 C5 C4 119.89(12)
C6 C5 H5 120.1
C4 C5 H5 120.1
C5 C6 C7 121.79(12)
C5 C6 H6 119.1
C7 C6 H6 119.1
C8 C7 C6 117.76(12)
C8 C7 H7 121.1
C6 C7 H7 121.1
N1 C8 C7 128.43(11)
N1 C8 C3 110.62(10)
C7 C8 C3 120.91(11)
N1 C9 H9A 109.5
N1 C9 H9B 109.5
H9A C9 H9B 109.5
N1 C9 H9C 109.5
H9A C9 H9C 109.5
H9B C9 H9C 109.5
C11 C10 C1 116.64(9)
C11 C10 H10A 108.1
C1 C10 H10A 108.1
C11 C10 H10B 108.1
C1 C10 H10B 108.1
H10A C10 H10B 107.3
C12 C11 C10 109.55(9)
C12 C11 H11A 109.8
C10 C11 H11A 109.8
C12 C11 H11B 109.8
C10 C11 H11B 109.8
H11A C11 H11B 108.2
N2 C12 C11 177.99(13)
C14 C13 C18 117.56(10)
C14 C13 C1 121.32(10)
C18 C13 C1 121.08(9)
C15 C14 C13 121.50(10)
C15 C14 H14 119.2
C13 C14 H14 119.2
C16 C15 C14 120.15(10)
C16 C15 H15 119.9
C14 C15 H15 119.9
C15 C16 C17 119.17(11)
C15 C16 H16 120.4
C17 C16 H16 120.4
C18 C17 C16 120.70(11)
C18 C17 H17 119.7
C16 C17 H17 119.7
C17 C18 C13 120.90(10)
C17 C18 H18 119.5
C13 C18 H18 119.5
C20 C19 C2 114.19(9)
C20 C19 H19A 108.7
C2 C19 H19A 108.7
C20 C19 H19B 108.7
C2 C19 H19B 108.7
H19A C19 H19B 107.6
C21 C20 C19 124.08(11)
C21 C20 H20 118.0
C19 C20 H20 118.0
C20 C21 H21A 120.2(9)
C20 C21 H21B 122.9(9)
H21A C21 H21B 116.9(12)
C2 C22 H22A 109.5
C2 C22 H22B 109.5
H22A C22 H22B 109.5
C2 C22 H22C 109.5
H22A C22 H22C 109.5
H22B C22 H22C 109.5
C8 N1 C9 119.74(9)
C8 N1 C1 107.85(9)
C9 N1 C1 120.66(9)

loop_
_geom_bond_atom_site_label_1
_geom_bond_atom_site_label_2
_geom_bond_distance
C1 N1 1.4834(13)
C1 C13 1.5268(15)
C1 C10 1.5539(14)
C1 C2 1.5869(15)
C2 C3 1.5172(15)
C2 C22 1.5259(15)
C2 C19 1.5593(15)
C3 C4 1.3786(16)
C3 C8 1.3992(16)
C4 C5 1.4003(19)
C4 H4 0.9500
C5 C6 1.382(2)
C5 H5 0.9500
C6 C7 1.3938(19)
C6 H6 0.9500
C7 C8 1.3916(16)
C7 H7 0.9500
C8 N1 1.3894(15)
C9 N1 1.4549(14)
C9 H9A 0.9800
C9 H9B 0.9800
C9 H9C 0.9800
C10 C11 1.5359(15)
C10 H10A 0.9900
C10 H10B 0.9900
C11 C12 1.4685(15)
C11 H11A 0.9900
C11 H11B 0.9900
C12 N2 1.1403(16)
C13 C14 1.3976(15)
C13 C18 1.3982(16)
C14 C15 1.3859(16)
C14 H14 0.9500
C15 C16 1.3844(17)
C15 H15 0.9500
C16 C17 1.3873(16)
C16 H16 0.9500
C17 C18 1.3854(16)
C17 H17 0.9500
C18 H18 0.9500
C19 C20 1.4995(15)
C19 H19A 0.9900
C19 H19B 0.9900
C20 C21 1.3168(17)
C20 H20 0.9500
C21 H21A 0.975(16)
C21 H21B 0.978(15)
C22 H22A 0.9800
C22 H22B 0.9800
C22 H22C 0.9800

loop_
_geom_torsion_atom_site_label_1
_geom_torsion_atom_site_label_2
_geom_torsion_atom_site_label_3
_geom_torsion_atom_site_label_4
_geom_torsion
N1 C1 C2 C3 -32.62(9)
C13 C1 C2 C3 -151.54(9)
C10 C1 C2 C3 85.59(10)
N1 C1 C2 C22 -156.61(9)
C13 C1 C2 C22 84.47(11)
C10 C1 C2 C22 -38.40(13)
N1 C1 C2 C19 80.95(10)
C13 C1 C2 C19 -37.96(12)
C10 C1 C2 C19 -160.84(9)
C22 C2 C3 C4 -35.57(17)
C19 C2 C3 C4 86.67(14)
C1 C2 C3 C4 -158.68(12)
C22 C2 C3 C8 145.99(10)
C19 C2 C3 C8 -91.77(10)
C1 C2 C3 C8 22.88(11)
C8 C3 C4 C5 -0.90(17)
C2 C3 C4 C5 -179.18(11)
C3 C4 C5 C6 0.78(18)
C4 C5 C6 C7 0.19(19)
C5 C6 C7 C8 -1.01(18)
C6 C7 C8 N1 -176.72(11)
C6 C7 C8 C3 0.88(16)
C4 C3 C8 N1 178.06(10)
C2 C3 C8 N1 -3.30(12)
C4 C3 C8 C7 0.06(16)
C2 C3 C8 C7 178.70(10)
N1 C1 C10 C11 51.08(12)
C13 C1 C10 C11 173.55(9)
C2 C1 C10 C11 -61.20(12)
C1 C10 C11 C12 174.74(9)
N1 C1 C13 C14 -19.65(13)
C10 C1 C13 C14 -141.53(10)
C2 C1 C13 C14 92.67(12)
N1 C1 C13 C18 162.55(9)
C10 C1 C13 C18 40.67(13)
C2 C1 C13 C18 -85.13(12)
C18 C13 C14 C15 0.84(16)
C1 C13 C14 C15 -177.03(10)
C13 C14 C15 C16 -0.82(17)
C14 C15 C16 C17 0.10(17)
C15 C16 C17 C18 0.56(18)
C16 C17 C18 C13 -0.52(18)
C14 C13 C18 C17 -0.18(16)
C1 C13 C18 C17 177.70(10)
C3 C2 C19 C20 -58.74(12)
C22 C2 C19 C20 67.31(12)
C1 C2 C19 C20 -167.27(9)
C2 C19 C20 C21 -112.40(13)
C7 C8 N1 C9 14.65(17)
C3 C8 N1 C9 -163.16(10)
C7 C8 N1 C1 157.88(11)
C3 C8 N1 C1 -19.93(12)
C13 C1 N1 C8 152.42(9)
C10 C1 N1 C8 -87.22(10)
C2 C1 N1 C8 32.93(10)
C13 C1 N1 C9 -64.76(12)
C10 C1 N1 C9 55.61(12)
C2 C1 N1 C9 175.75(9)
